data_4031952
loop_
_publ_author_name
'Hu, Pan'
'Lee, Sangsu'
'Park, Kyu Hyung'
'Das, Soumyajit'
'Herng, Tun Seng'
'Gon\,calves, Th\'eo P'
'Huang, Kuo-Wei'
'Ding, Jun'
'Kim, Dongho'
'Wu, Jishan'

_publ_section_title
;
 Octazethrene and Its Isomer with Different Diradical Characters and
 Chemical Reactivity: The Role of the Bridge Structure.
;
_journal_issue 7
_journal_name_full 'The Journal of organic chemistry'
_journal_page_first 2911
_journal_page_last 2919
_journal_paper_doi 10.1021/acs.joc.6b00172
_journal_volume 81
_journal_year 2016
_chemical_formula_sum 'C63 H48 F10 O2'
_chemical_formula_weight 1027.01
_space_group_crystal_system triclinic
_space_group_IT_number 2
_space_group_name_Hall '-P 1'
_space_group_name_H-M_alt 'P -1'
_symmetry_space_group_name_Hall '-P 1'
_symmetry_space_group_name_H-M 'P -1'
_atom_sites_solution_hydrogens geom
_audit_creation_method SHELXL-2014/6
_cell_angle_alpha 95.316(2)
_cell_angle_beta 99.2040(10)
_cell_angle_gamma 114.8070(10)
_cell_formula_units_Z 1
_cell_length_a 9.2006(4)
_cell_length_b 10.9573(6)
_cell_length_c 13.7554(6)
_cell_measurement_reflns_used 9931
_cell_measurement_temperature 100(2)
_cell_measurement_theta_max 28.31
_cell_measurement_theta_min 2.79
_cell_volume 1222.66(10)
_computing_cell_refinement 'Bruker SAINT'
_computing_data_collection 'Bruker APEX2'
_computing_data_reduction 'Bruker SAINT'
_computing_molecular_graphics 'Bruker SHELXTL'
_computing_publication_material 'Bruker SHELXTL'
_computing_structure_refinement 'SHELXL-2014/6 (Sheldrick, 2014)'
_computing_structure_solution 'SHELXS-97 (Sheldrick 2008)'
_diffrn_ambient_temperature 100(2)
_diffrn_measured_fraction_theta_full 0.999
_diffrn_measured_fraction_theta_max 0.997
_diffrn_measurement_device_type 'Bruker D8 Venture'
_diffrn_measurement_method '\f and \w scans'
_diffrn_radiation_type MoK\a
_diffrn_radiation_wavelength 0.71073
_diffrn_reflns_av_R_equivalents 0.0247
_diffrn_reflns_av_unetI/netI 0.0211
_diffrn_reflns_laue_measured_fraction_full 0.999
_diffrn_reflns_laue_measured_fraction_max 0.997
_diffrn_reflns_limit_h_max 12
_diffrn_reflns_limit_h_min -12
_diffrn_reflns_limit_k_max 14
_diffrn_reflns_limit_k_min -14
_diffrn_reflns_limit_l_max 18
_diffrn_reflns_limit_l_min -18
_diffrn_reflns_number 28861
_diffrn_reflns_point_group_measured_fraction_full 0.999
_diffrn_reflns_point_group_measured_fraction_max 0.997
_diffrn_reflns_theta_full 25.242
_diffrn_reflns_theta_max 28.323
_diffrn_reflns_theta_min 2.350
_diffrn_source 'Sealed Microfocusing Source'
_exptl_absorpt_coefficient_mu 0.109
_exptl_absorpt_correction_T_max 0.7457
_exptl_absorpt_correction_T_min 0.7149
_exptl_absorpt_correction_type multi-scan
_exptl_absorpt_process_details 'Sadabs, (Sheldrick 2012)'
_exptl_crystal_colour orange
_exptl_crystal_density_diffrn 1.395
_exptl_crystal_density_meas ?
_exptl_crystal_density_method 'Not Measured'
_exptl_crystal_description BLOCK
_exptl_crystal_F_000 532
_exptl_crystal_size_max 0.397
_exptl_crystal_size_mid 0.211
_exptl_crystal_size_min 0.134
_refine_diff_density_max 0.848
_refine_diff_density_min -0.228
_refine_diff_density_rms 0.056
_refine_ls_extinction_method none
_refine_ls_goodness_of_fit_ref 1.059
_refine_ls_hydrogen_treatment constr
_refine_ls_matrix_type full
_refine_ls_number_parameters 345
_refine_ls_number_reflns 6093
_refine_ls_number_restraints 0
_refine_ls_restrained_S_all 1.059
_refine_ls_R_factor_all 0.0635
_refine_ls_R_factor_gt 0.0529
_refine_ls_shift/su_max 0.000
_refine_ls_shift/su_mean 0.000
_refine_ls_structure_factor_coef Fsqd
_refine_ls_weighting_details 'w=1/[\s^2^(Fo^2^)+(0.0639P)^2^+0.9927P] where P=(Fo^2^+2Fc^2^)/3'
_refine_ls_weighting_scheme calc
_refine_ls_wR_factor_gt 0.1401
_refine_ls_wR_factor_ref 0.1467
_reflns_Friedel_coverage 0.000
_reflns_number_gt 5144
_reflns_number_total 6093
_reflns_threshold_expression 'I > 2\s(I)'
_cod_data_source_file jo6b00172_si_003.cif
_cod_data_source_block E531
_cod_depositor_comments
;
The following automatic conversions were performed:

'_exptl_absorpt_correction_type' value 'Multi-scan' changed to
'multi-scan' according to
/usr/data/users/saulius/crontab/automatic-downloads/current/ACS/lib/dictionaries/cif_core.dic
dictionary named 'cif_core.dic' version 2.4.2 from 2011-04-26.

'_exptl_crystal_density_meas' value 'Not Measured' was changed to '?'
- the value is perceived as not measured.

Automatic conversion script
Id: cif_fix_values 4268 2015-11-12 08:31:59Z antanas 
;
_cod_database_code 4031952
_shelx_space_group_comment
; 
The symmetry employed for this shelxl refinement is uniquely defined 
by the following loop, which should always be used as a source of 
symmetry information in preference to the above space-group names. 
They are only intended as comments. 
;
_shelx_estimated_absorpt_t_min 0.958
_shelx_estimated_absorpt_t_max 0.986
_shelxl_version_number 2014/6

loop_
_space_group_symop_operation_xyz
'x, y, z'
'-x, -y, -z'

loop_
_atom_site_label
_atom_site_type_symbol
_atom_site_fract_x
_atom_site_fract_y
_atom_site_fract_z
_atom_site_U_iso_or_equiv
_atom_site_adp_type
_atom_site_occupancy
_atom_site_site_symmetry_order
_atom_site_calc_flag
_atom_site_refinement_flags_posn
_atom_site_refinement_flags_adp
_atom_site_refinement_flags_occupancy
_atom_site_disorder_assembly
_atom_site_disorder_group
O1 O -0.05627(13) 0.28980(12) 0.47204(9) 0.0226(3) Uani 1 1 d . . . . .
F1 F 0.55318(13) 0.88895(10) 0.36265(7) 0.0272(2) Uani 1 1 d . . . . .
F2 F 0.79530(13) 1.03689(12) 0.27512(9) 0.0359(3) Uani 1 1 d . . . . .
F3 F 0.82071(14) 0.92632(14) 0.09588(10) 0.0407(3) Uani 1 1 d . . . . .
F4 F 0.58453(17) 0.67786(14) -0.00301(9) 0.0418(3) Uani 1 1 d . . . . .
F5 F 0.32596(14) 0.52710(10) 0.07731(8) 0.0283(2) Uani 1 1 d . . . . .
C1 C 0.77932(18) 0.52428(16) 0.59526(11) 0.0167(3) Uani 1 1 d . . . . .
C2 C 0.72920(18) 0.57208(16) 0.51320(12) 0.0179(3) Uani 1 1 d . . . . .
H2 H 0.8098 0.6279 0.4806 0.021 Uiso 1 1 calc R U . . .
C3 C 0.56162(18) 0.54123(15) 0.47531(11) 0.0172(3) Uani 1 1 d . . . . .
C4 C 0.51341(19) 0.58865(16) 0.39268(11) 0.0183(3) Uani 1 1 d . . . . .
H4 H 0.5943 0.6410 0.3588 0.022 Uiso 1 1 calc R U . . .
C5 C 0.34701(18) 0.56245(16) 0.35584(11) 0.0170(3) Uani 1 1 d . . . . .
C6 C 0.30595(19) 0.61990(16) 0.27610(11) 0.0182(3) Uani 1 1 d . . . . .
C7 C 0.14147(19) 0.60071(17) 0.24105(12) 0.0209(3) Uani 1 1 d . . . . .
C8 C 0.1029(2) 0.6651(2) 0.16482(14) 0.0297(4) Uani 1 1 d . . . . .
H8 H 0.1882 0.7241 0.1366 0.036 Uiso 1 1 calc R U . . .
C9 C -0.0581(2) 0.6449(2) 0.12892(16) 0.0368(5) Uani 1 1 d . . . . .
H9 H -0.0812 0.6901 0.0771 0.044 Uiso 1 1 calc R U . . .
C10 C -0.1823(2) 0.5598(2) 0.16863(15) 0.0322(4) Uani 1 1 d . . . . .
H10 H -0.2917 0.5453 0.1434 0.039 Uiso 1 1 calc R U . . .
C11 C -0.1497(2) 0.49307(17) 0.24708(13) 0.0226(3) Uani 1 1 d . . . . .
C12 C 0.01379(19) 0.51310(16) 0.28542(12) 0.0193(3) Uani 1 1 d . . . . .
C13 C -0.27766(19) 0.40463(17) 0.28699(13) 0.0223(3) Uani 1 1 d . . . . .
H13 H -0.3867 0.3914 0.2624 0.027 Uiso 1 1 calc R U . . .
C14 C -0.24759(19) 0.33742(17) 0.36061(12) 0.0210(3) Uani 1 1 d . . . . .
H14 H -0.3360 0.2769 0.3859 0.025 Uiso 1 1 calc R U . . .
C15 C -0.08653(19) 0.35703(16) 0.39944(12) 0.0183(3) Uani 1 1 d . . . . .
C16 C 0.04860(18) 0.44681(16) 0.36457(11) 0.0172(3) Uani 1 1 d . . . . .
C17 C -0.18947(19) 0.19254(17) 0.50789(13) 0.0216(3) Uani 1 1 d . . . . .
H17A H -0.2731 0.1234 0.4514 0.026 Uiso 1 1 calc R U . . .
H17B H -0.2424 0.2392 0.5437 0.026 Uiso 1 1 calc R U . . .
C18 C -0.1139(2) 0.12593(18) 0.57811(13) 0.0248(3) Uani 1 1 d . . . . .
H18A H -0.0357 0.1960 0.6360 0.030 Uiso 1 1 calc R U . . .
H18B H -0.0514 0.0888 0.5428 0.030 Uiso 1 1 calc R U . . .
C19 C -0.2424(2) 0.01064(18) 0.61621(14) 0.0255(4) Uani 1 1 d . . . . .
H19A H -0.3061 0.0473 0.6507 0.031 Uiso 1 1 calc R U . . .
H19B H -0.3196 -0.0602 0.5585 0.031 Uiso 1 1 calc R U . . .
C20 C -0.1652(2) -0.05430(18) 0.68803(14) 0.0258(4) Uani 1 1 d . . . . .
H20A H -0.0929 0.0158 0.7473 0.031 Uiso 1 1 calc R U . . .
H20B H -0.0959 -0.0854 0.6547 0.031 Uiso 1 1 calc R U . . .
C21 C -0.2906(2) -0.17529(18) 0.72282(13) 0.0259(4) Uani 1 1 d . . . . .
H21A H -0.3674 -0.1470 0.7498 0.031 Uiso 1 1 calc R U . . .
H21B H -0.3550 -0.2497 0.6646 0.031 Uiso 1 1 calc R U . . .
C22 C -0.2115(3) -0.2294(2) 0.80275(15) 0.0345(4) Uani 1 1 d . . . . .
H22A H -0.1334 -0.2557 0.7771 0.052 Uiso 1 1 calc R U . . .
H22B H -0.2966 -0.3092 0.8202 0.052 Uiso 1 1 calc R U . . .
H22C H -0.1535 -0.1580 0.8624 0.052 Uiso 1 1 calc R U . . .
C23 C 0.43618(19) 0.70435(17) 0.22577(12) 0.0195(3) Uani 1 1 d . . . . .
C24 C 0.5562(2) 0.83433(18) 0.27134(12) 0.0218(3) Uani 1 1 d . . . . .
C25 C 0.6835(2) 0.91095(18) 0.22797(14) 0.0266(4) Uani 1 1 d . . . . .
C26 C 0.6943(2) 0.8567(2) 0.13659(15) 0.0296(4) Uani 1 1 d . . . . .
C27 C 0.5749(2) 0.7298(2) 0.08740(13) 0.0296(4) Uani 1 1 d . . . . .
C28 C 0.4478(2) 0.65592(18) 0.13193(13) 0.0247(3) Uani 1 1 d . . . . .
C1S C 0.6551(3) 0.1120(2) 1.03145(14) 0.0318(4) Uani 1 1 d . . . . .
H1SA H 0.7602 0.1879 1.0528 0.038 Uiso 0.5 1 calc R U P A 1
C2S C 0.6181(3) 0.0190(2) 0.94419(14) 0.0329(4) Uani 1 1 d . . . . .
H2S H 0.6987 0.0314 0.9057 0.039 Uiso 1 1 calc R U . . .
C3S C 0.4647(3) -0.0913(2) 0.91348(14) 0.0338(4) Uani 1 1 d . . . . .
H3S H 0.4410 -0.1538 0.8539 0.041 Uiso 1 1 calc R U . . .
C4S C 0.8151(5) 0.2246(4) 1.0690(3) 0.0300(8) Uani 0.5 1 d . . P B 2
H4S1 H 0.8147 0.3080 1.0489 0.045 Uiso 0.5 1 calc R U P B 2
H4S2 H 0.8967 0.2052 1.0415 0.045 Uiso 0.5 1 calc R U P B 2
H4S3 H 0.8429 0.2373 1.1422 0.045 Uiso 0.5 1 calc R U P B 2

loop_
_atom_site_aniso_label
_atom_site_aniso_U_11
_atom_site_aniso_U_22
_atom_site_aniso_U_33
_atom_site_aniso_U_23
_atom_site_aniso_U_13
_atom_site_aniso_U_12
O1 0.0154(5) 0.0253(6) 0.0258(6) 0.0132(5) 0.0048(4) 0.0059(5)
F1 0.0282(5) 0.0236(5) 0.0239(5) 0.0012(4) 0.0071(4) 0.0061(4)
F2 0.0218(5) 0.0299(6) 0.0499(7) 0.0130(5) 0.0077(5) 0.0046(4)
F3 0.0325(6) 0.0550(8) 0.0532(7) 0.0362(6) 0.0274(5) 0.0253(6)
F4 0.0614(8) 0.0515(8) 0.0321(6) 0.0154(5) 0.0250(6) 0.0367(7)
F5 0.0520(7) 0.0146(5) 0.0266(5) 0.0079(4) 0.0242(5) 0.0163(5)
C1 0.0145(7) 0.0175(7) 0.0171(7) 0.0040(5) 0.0025(5) 0.0062(6)
C2 0.0149(7) 0.0194(7) 0.0190(7) 0.0070(6) 0.0041(5) 0.0064(6)
C3 0.0163(7) 0.0184(7) 0.0165(7) 0.0049(6) 0.0028(6) 0.0074(6)
C4 0.0162(7) 0.0217(7) 0.0178(7) 0.0082(6) 0.0048(6) 0.0078(6)
C5 0.0169(7) 0.0183(7) 0.0151(7) 0.0048(5) 0.0025(5) 0.0070(6)
C6 0.0173(7) 0.0203(7) 0.0168(7) 0.0059(6) 0.0033(6) 0.0077(6)
C7 0.0178(7) 0.0239(8) 0.0207(7) 0.0084(6) 0.0020(6) 0.0089(6)
C8 0.0224(8) 0.0352(10) 0.0315(9) 0.0199(8) 0.0046(7) 0.0104(7)
C9 0.0247(9) 0.0466(12) 0.0405(11) 0.0270(9) 0.0016(8) 0.0153(9)
C10 0.0203(8) 0.0403(11) 0.0371(10) 0.0187(8) 0.0010(7) 0.0139(8)
C11 0.0181(7) 0.0242(8) 0.0242(8) 0.0059(6) -0.0002(6) 0.0095(6)
C12 0.0181(7) 0.0202(7) 0.0190(7) 0.0052(6) 0.0019(6) 0.0084(6)
C13 0.0156(7) 0.0237(8) 0.0259(8) 0.0038(6) 0.0009(6) 0.0086(6)
C14 0.0161(7) 0.0210(8) 0.0228(8) 0.0031(6) 0.0032(6) 0.0060(6)
C15 0.0174(7) 0.0181(7) 0.0182(7) 0.0037(6) 0.0024(6) 0.0073(6)
C16 0.0160(7) 0.0186(7) 0.0168(7) 0.0032(6) 0.0017(5) 0.0081(6)
C17 0.0150(7) 0.0217(8) 0.0254(8) 0.0089(6) 0.0049(6) 0.0044(6)
C18 0.0185(7) 0.0271(8) 0.0298(9) 0.0133(7) 0.0075(6) 0.0086(7)
C19 0.0181(7) 0.0272(9) 0.0301(9) 0.0120(7) 0.0070(6) 0.0070(7)
C20 0.0204(8) 0.0273(9) 0.0299(9) 0.0121(7) 0.0076(7) 0.0084(7)
C21 0.0267(8) 0.0227(8) 0.0276(8) 0.0084(7) 0.0119(7) 0.0075(7)
C22 0.0434(11) 0.0277(9) 0.0334(10) 0.0135(8) 0.0124(8) 0.0136(8)
C23 0.0185(7) 0.0233(8) 0.0199(7) 0.0108(6) 0.0043(6) 0.0108(6)
C24 0.0197(7) 0.0268(8) 0.0222(8) 0.0097(6) 0.0055(6) 0.0121(7)
C25 0.0183(8) 0.0272(9) 0.0366(10) 0.0157(7) 0.0062(7) 0.0101(7)
C26 0.0257(8) 0.0394(10) 0.0385(10) 0.0265(8) 0.0179(7) 0.0206(8)
C27 0.0392(10) 0.0410(11) 0.0249(8) 0.0177(8) 0.0161(8) 0.0274(9)
C28 0.0286(9) 0.0267(9) 0.0226(8) 0.0102(7) 0.0062(7) 0.0144(7)
C1S 0.0374(10) 0.0310(10) 0.0290(9) 0.0057(7) 0.0010(8) 0.0192(8)
C2S 0.0414(11) 0.0367(10) 0.0279(9) 0.0075(8) 0.0076(8) 0.0238(9)
C3S 0.0452(11) 0.0354(10) 0.0253(9) 0.0016(7) 0.0029(8) 0.0244(9)
C4S 0.0315(18) 0.0293(18) 0.0283(18) 0.0061(14) 0.0075(14) 0.0121(15)

loop_
_atom_type_symbol
_atom_type_description
_atom_type_scat_dispersion_real
_atom_type_scat_dispersion_imag
_atom_type_scat_source
C C 0.0033 0.0016 'International Tables Vol C Tables 4.2.6.8 and 6.1.1.4'
H H 0.0000 0.0000 'International Tables Vol C Tables 4.2.6.8 and 6.1.1.4'
O O 0.0106 0.0060 'International Tables Vol C Tables 4.2.6.8 and 6.1.1.4'
F F 0.0171 0.0103 'International Tables Vol C Tables 4.2.6.8 and 6.1.1.4'

loop_
_geom_angle_atom_site_label_1
_geom_angle_atom_site_label_2
_geom_angle_atom_site_label_3
_geom_angle
_geom_angle_site_symmetry_1
_geom_angle_site_symmetry_3
C15 O1 C17 120.40(12) . .
C2 C1 C5 117.73(13) . 2_666
C2 C1 C16 124.05(14) . 2_666
C5 C1 C16 118.21(13) 2_666 2_666
C1 C2 C3 122.85(14) . .
C1 C2 H2 118.6 . .
C3 C2 H2 118.6 . .
C4 C3 C2 122.12(14) . .
C4 C3 C3 118.51(17) . 2_666
C2 C3 C3 119.36(17) . 2_666
C3 C4 C5 122.79(14) . .
C3 C4 H4 118.6 . .
C5 C4 H4 118.6 . .
C6 C5 C4 120.66(14) . .
C6 C5 C1 120.64(13) . 2_666
C4 C5 C1 118.69(13) . 2_666
C5 C6 C7 121.70(14) . .
C5 C6 C23 119.50(13) . .
C7 C6 C23 118.80(13) . .
C8 C7 C6 121.37(15) . .
C8 C7 C12 119.59(14) . .
C6 C7 C12 119.04(14) . .
C7 C8 C9 121.69(16) . .
C7 C8 H8 119.2 . .
C9 C8 H8 119.2 . .
C10 C9 C8 119.79(16) . .
C10 C9 H9 120.1 . .
C8 C9 H9 120.1 . .
C9 C10 C11 120.88(16) . .
C9 C10 H10 119.6 . .
C11 C10 H10 119.6 . .
C13 C11 C10 120.77(15) . .
C13 C11 C12 118.94(14) . .
C10 C11 C12 120.27(15) . .
C11 C12 C16 120.95(14) . .
C11 C12 C7 117.76(14) . .
C16 C12 C7 121.29(14) . .
C14 C13 C11 120.99(15) . .
C14 C13 H13 119.5 . .
C11 C13 H13 119.5 . .
C13 C14 C15 120.56(15) . .
C13 C14 H14 119.7 . .
C15 C14 H14 119.7 . .
O1 C15 C14 120.76(14) . .
O1 C15 C16 117.67(13) . .
C14 C15 C16 121.57(14) . .
C15 C16 C12 116.94(13) . .
C15 C16 C1 124.18(14) . 2_666
C12 C16 C1 118.88(14) . 2_666
O1 C17 C18 105.99(12) . .
O1 C17 H17A 110.5 . .
C18 C17 H17A 110.5 . .
O1 C17 H17B 110.5 . .
C18 C17 H17B 110.5 . .
H17A C17 H17B 108.7 . .
C17 C18 C19 112.48(13) . .
C17 C18 H18A 109.1 . .
C19 C18 H18A 109.1 . .
C17 C18 H18B 109.1 . .
C19 C18 H18B 109.1 . .
H18A C18 H18B 107.8 . .
C20 C19 C18 112.16(14) . .
C20 C19 H19A 109.2 . .
C18 C19 H19A 109.2 . .
C20 C19 H19B 109.2 . .
C18 C19 H19B 109.2 . .
H19A C19 H19B 107.9 . .
C19 C20 C21 113.58(14) . .
C19 C20 H20A 108.8 . .
C21 C20 H20A 108.8 . .
C19 C20 H20B 108.8 . .
C21 C20 H20B 108.8 . .
H20A C20 H20B 107.7 . .
C22 C21 C20 112.79(15) . .
C22 C21 H21A 109.0 . .
C20 C21 H21A 109.0 . .
C22 C21 H21B 109.0 . .
C20 C21 H21B 109.0 . .
H21A C21 H21B 107.8 . .
C21 C22 H22A 109.5 . .
C21 C22 H22B 109.5 . .
H22A C22 H22B 109.5 . .
C21 C22 H22C 109.5 . .
H22A C22 H22C 109.5 . .
H22B C22 H22C 109.5 . .
C28 C23 C24 116.01(15) . .
C28 C23 C6 121.86(15) . .
C24 C23 C6 122.10(15) . .
F1 C24 C25 117.57(15) . .
F1 C24 C23 119.63(14) . .
C25 C24 C23 122.78(16) . .
F2 C25 C26 120.53(16) . .
F2 C25 C24 120.18(17) . .
C26 C25 C24 119.29(17) . .
F3 C26 C25 120.12(18) . .
F3 C26 C27 120.11(18) . .
C25 C26 C27 119.76(16) . .
F4 C27 C26 119.55(16) . .
F4 C27 C28 120.70(18) . .
C26 C27 C28 119.73(17) . .
C27 C28 C23 122.33(17) . .
C27 C28 F5 117.58(15) . .
C23 C28 F5 120.08(15) . .
C3S C1S C2S 118.70(19) 2_657 .
C3S C1S C4S 118.8(2) 2_657 .
C2S C1S C4S 122.4(2) . .
C3S C1S H1SA 120.6 2_657 .
C2S C1S H1SA 120.6 . .
C3S C2S C1S 120.33(19) . .
C3S C2S H2S 119.8 . .
C1S C2S H2S 119.8 . .
C2S C3S C1S 120.97(18) . 2_657
C2S C3S H3S 119.5 . .
C1S C3S H3S 119.5 2_657 .
C1S C4S H4S1 109.5 . .
C1S C4S H4S2 109.5 . .
H4S1 C4S H4S2 109.5 . .
C1S C4S H4S3 109.5 . .
H4S1 C4S H4S3 109.5 . .
H4S2 C4S H4S3 109.5 . .

loop_
_geom_bond_atom_site_label_1
_geom_bond_atom_site_label_2
_geom_bond_distance
_geom_bond_site_symmetry_2
O1 C15 1.3554(19) .
O1 C17 1.4406(18) .
F1 C24 1.3501(19) .
F2 C25 1.346(2) .
F3 C26 1.339(2) .
F4 C27 1.351(2) .
F5 C28 1.421(2) .
C1 C2 1.381(2) .
C1 C5 1.466(2) 2_666
C1 C16 1.476(2) 2_666
C2 C3 1.427(2) .
C2 H2 0.9500 .
C3 C4 1.379(2) .
C3 C3 1.437(3) 2_666
C4 C5 1.428(2) .
C4 H4 0.9500 .
C5 C6 1.392(2) .
C5 C1 1.466(2) 2_666
C6 C7 1.431(2) .
C6 C23 1.492(2) .
C7 C8 1.397(2) .
C7 C12 1.437(2) .
C8 C9 1.400(2) .
C8 H8 0.9500 .
C9 C10 1.368(3) .
C9 H9 0.9500 .
C10 C11 1.420(2) .
C10 H10 0.9500 .
C11 C13 1.405(2) .
C11 C12 1.427(2) .
C12 C16 1.430(2) .
C13 C14 1.365(2) .
C13 H13 0.9500 .
C14 C15 1.409(2) .
C14 H14 0.9500 .
C15 C16 1.413(2) .
C16 C1 1.476(2) 2_666
C17 C18 1.514(2) .
C17 H17A 0.9900 .
C17 H17B 0.9900 .
C18 C19 1.529(2) .
C18 H18A 0.9900 .
C18 H18B 0.9900 .
C19 C20 1.522(2) .
C19 H19A 0.9900 .
C19 H19B 0.9900 .
C20 C21 1.526(2) .
C20 H20A 0.9900 .
C20 H20B 0.9900 .
C21 C22 1.522(3) .
C21 H21A 0.9900 .
C21 H21B 0.9900 .
C22 H22A 0.9800 .
C22 H22B 0.9800 .
C22 H22C 0.9800 .
C23 C28 1.387(2) .
C23 C24 1.391(2) .
C24 C25 1.386(2) .
C25 C26 1.377(3) .
C26 C27 1.380(3) .
C27 C28 1.387(2) .
C1S C3S 1.390(3) 2_657
C1S C2S 1.395(3) .
C1S C4S 1.439(4) .
C1S H1SA 0.9500 .
C2S C3S 1.383(3) .
C2S H2S 0.9500 .
C3S C1S 1.390(3) 2_657
C3S H3S 0.9500 .
C4S H4S1 0.9800 .
C4S H4S2 0.9800 .
C4S H4S3 0.9800 .

loop_
_geom_torsion_atom_site_label_1
_geom_torsion_atom_site_label_2
_geom_torsion_atom_site_label_3
_geom_torsion_atom_site_label_4
_geom_torsion
_geom_torsion_site_symmetry_1
_geom_torsion_site_symmetry_4
C5 C1 C2 C3 0.4(2) 2_666 .
C16 C1 C2 C3 179.28(15) 2_666 .
C1 C2 C3 C4 -179.34(16) . .
C1 C2 C3 C3 1.0(3) . 2_666
C2 C3 C4 C5 -177.87(15) . .
C3 C3 C4 C5 1.8(3) 2_666 .
C3 C4 C5 C6 175.80(15) . .
C3 C4 C5 C1 -3.2(2) . 2_666
C4 C5 C6 C7 -176.86(15) . .
C1 C5 C6 C7 2.1(2) 2_666 .
C4 C5 C6 C23 2.8(2) . .
C1 C5 C6 C23 -178.18(14) 2_666 .
C5 C6 C7 C8 176.25(17) . .
C23 C6 C7 C8 -3.4(3) . .
C5 C6 C7 C12 -3.8(2) . .
C23 C6 C7 C12 176.47(15) . .
C6 C7 C8 C9 178.83(19) . .
C12 C7 C8 C9 -1.1(3) . .
C7 C8 C9 C10 -0.2(3) . .
C8 C9 C10 C11 1.0(3) . .
C9 C10 C11 C13 -179.30(19) . .
C9 C10 C11 C12 -0.4(3) . .
C13 C11 C12 C16 -1.2(2) . .
C10 C11 C12 C16 179.87(17) . .
C13 C11 C12 C7 178.07(15) . .
C10 C11 C12 C7 -0.8(3) . .
C8 C7 C12 C11 1.6(2) . .
C6 C7 C12 C11 -178.36(15) . .
C8 C7 C12 C16 -179.14(16) . .
C6 C7 C12 C16 0.9(2) . .
C10 C11 C13 C14 178.27(17) . .
C12 C11 C13 C14 -0.6(3) . .
C11 C13 C14 C15 1.0(3) . .
C17 O1 C15 C14 2.6(2) . .
C17 O1 C15 C16 -177.41(14) . .
C13 C14 C15 O1 -179.54(15) . .
C13 C14 C15 C16 0.5(2) . .
O1 C15 C16 C12 177.78(14) . .
C14 C15 C16 C12 -2.2(2) . .
O1 C15 C16 C1 -2.4(2) . 2_666
C14 C15 C16 C1 177.60(15) . 2_666
C11 C12 C16 C15 2.6(2) . .
C7 C12 C16 C15 -176.68(15) . .
C11 C12 C16 C1 -177.25(15) . 2_666
C7 C12 C16 C1 3.5(2) . 2_666
C15 O1 C17 C18 173.34(14) . .
O1 C17 C18 C19 -175.22(14) . .
C17 C18 C19 C20 -179.10(16) . .
C18 C19 C20 C21 -176.62(15) . .
C19 C20 C21 C22 -173.96(16) . .
C5 C6 C23 C28 105.82(18) . .
C7 C6 C23 C28 -74.5(2) . .
C5 C6 C23 C24 -72.0(2) . .
C7 C6 C23 C24 107.71(18) . .
C28 C23 C24 F1 179.81(14) . .
C6 C23 C24 F1 -2.2(2) . .
C28 C23 C24 C25 -1.7(2) . .
C6 C23 C24 C25 176.25(15) . .
F1 C24 C25 F2 -2.2(2) . .
C23 C24 C25 F2 179.29(14) . .
F1 C24 C25 C26 177.60(15) . .
C23 C24 C25 C26 -0.9(3) . .
F2 C25 C26 F3 3.1(2) . .
C24 C25 C26 F3 -176.69(15) . .
F2 C25 C26 C27 -177.34(15) . .
C24 C25 C26 C27 2.9(3) . .
F3 C26 C27 F4 -1.5(3) . .
C25 C26 C27 F4 178.92(15) . .
F3 C26 C27 C28 177.41(15) . .
C25 C26 C27 C28 -2.2(3) . .
F4 C27 C28 C23 178.32(15) . .
C26 C27 C28 C23 -0.6(3) . .
F4 C27 C28 F5 -2.4(2) . .
C26 C27 C28 F5 178.65(15) . .
C24 C23 C28 C27 2.5(2) . .
C6 C23 C28 C27 -175.49(15) . .
C24 C23 C28 F5 -176.77(14) . .
C6 C23 C28 F5 5.3(2) . .
C3S C1S C2S C3S 0.1(3) 2_657 .
C4S C1S C2S C3S 177.1(2) . .
C1S C2S C3S C1S -0.1(3) . 2_657
